data_1512452
loop_
_publ_author_name
'Srinivasa Budagumpi'
'Rosenani A. Haque'
'Abbas Washeel Salman'
'Mohammed Z. Ghdhayeb'

_publ_section_title
;
 Mercury(II)- and silver(I)-N-heterocyclic carbene complexes of CNC
 pincer-type ligands: Synthesis, crystal structures and Hofmann-type
 elimination studies
;
_journal_name_full
;
Inorganica Chimica Acta
;
_journal_page_first 61
_journal_page_last 72
_journal_paper_doi 10.1016/j.ica.2012.06.044
_journal_volume 392
_journal_year 2012
_chemical_formula_sum 'C15 H17 F12 Hg N5 P2'
_chemical_formula_weight 757.87
_chemical_name_systematic
; 
  1,3-Bis(3-methylimidazolium-1-ylmethyl)pyridinemercury(II) 
bis(hexafluorophosphate) 
;
_space_group_IT_number 2
_symmetry_cell_setting triclinic
_symmetry_space_group_name_Hall '-P 1'
_symmetry_space_group_name_H-M 'P -1'
_atom_sites_solution_hydrogens geom
_atom_sites_solution_primary direct
_atom_sites_solution_secondary difmap
_audit_creation_method SHELXL-97
_cell_angle_alpha 73.789(2)
_cell_angle_beta 80.073(2)
_cell_angle_gamma 88.031(2)
_cell_formula_units_Z 2
_cell_length_a 8.0912(5)
_cell_length_b 9.5138(5)
_cell_length_c 14.6666(8)
_cell_measurement_temperature 293(2)
_cell_volume 1067.77(11)
_computing_structure_refinement 'SHELXL-97 (Sheldrick, 2008)'
_computing_structure_solution 'SHELXS-97 (Sheldrick, 2008)'
_diffrn_ambient_temperature 293(2)
_diffrn_measured_fraction_theta_full 0.983
_diffrn_measured_fraction_theta_max 0.983
_diffrn_radiation_monochromator graphite
_diffrn_radiation_source 'fine-focus sealed tube'
_diffrn_radiation_type MoK\a
_diffrn_radiation_wavelength 0.71073
_diffrn_reflns_av_R_equivalents 0.0287
_diffrn_reflns_av_sigmaI/netI 0.0241
_diffrn_reflns_limit_h_max 9
_diffrn_reflns_limit_h_min -9
_diffrn_reflns_limit_k_max 11
_diffrn_reflns_limit_k_min -11
_diffrn_reflns_limit_l_max 17
_diffrn_reflns_limit_l_min -17
_diffrn_reflns_number 17267
_diffrn_reflns_theta_full 25.00
_diffrn_reflns_theta_max 25.00
_diffrn_reflns_theta_min 2.23
_exptl_absorpt_coefficient_mu 7.477
_exptl_absorpt_correction_T_max 0.3630
_exptl_absorpt_correction_T_min 0.1916
_exptl_absorpt_correction_type multi-scan
_exptl_crystal_density_diffrn 2.357
_exptl_crystal_density_method 'not measured'
_exptl_crystal_F_000 720
_exptl_crystal_size_max 0.33
_exptl_crystal_size_mid 0.32
_exptl_crystal_size_min 0.17
_refine_diff_density_max 1.118
_refine_diff_density_min -1.481
_refine_diff_density_rms 0.103
_refine_ls_extinction_method none
_refine_ls_goodness_of_fit_ref 1.062
_refine_ls_hydrogen_treatment mixed
_refine_ls_matrix_type full
_refine_ls_number_parameters 318
_refine_ls_number_reflns 3713
_refine_ls_number_restraints 0
_refine_ls_restrained_S_all 1.062
_refine_ls_R_factor_all 0.0187
_refine_ls_R_factor_gt 0.0184
_refine_ls_shift/su_max 0.001
_refine_ls_shift/su_mean 0.000
_refine_ls_structure_factor_coef Fsqd
_refine_ls_weighting_details 'calc w=1/[\s^2^(Fo^2^)+(0.0283P)^2^+0.9217P] where P=(Fo^2^+2Fc^2^)/3'
_refine_ls_weighting_scheme calc
_refine_ls_wR_factor_gt 0.0463
_refine_ls_wR_factor_ref 0.0465
_reflns_number_gt 3657
_reflns_number_total 3713
_reflns_threshold_expression >2sigma(I)
_cod_data_source_file ICA-2012-392-61-72-5.cif
_cod_data_source_block mo_hgme_0m
_cod_original_cell_volume 1067.77(10)
_cod_database_code 1512452

loop_
_symmetry_equiv_pos_as_xyz
'x, y, z'
'-x, -y, -z'

loop_
_atom_site_label
_atom_site_type_symbol
_atom_site_fract_x
_atom_site_fract_y
_atom_site_fract_z
_atom_site_U_iso_or_equiv
_atom_site_adp_type
_atom_site_occupancy
_atom_site_symmetry_multiplicity
_atom_site_calc_flag
_atom_site_refinement_flags
Hg1 Hg 0.811778(12) 0.827785(11) 0.239441(6) 0.01975(6) Uani 1 1 d .
N1 N 0.7819(3) 0.6175(3) 0.44118(18) 0.0246(6) Uani 1 1 d .
N2 N 0.8107(3) 0.8395(3) 0.44513(17) 0.0212(5) Uani 1 1 d .
N3 N 0.8364(3) 1.0879(3) 0.24875(18) 0.0214(5) Uani 1 1 d .
N4 N 0.7993(3) 1.0467(3) 0.04570(18) 0.0224(5) Uani 1 1 d .
N5 N 0.7172(3) 0.8344(3) 0.04350(17) 0.0222(5) Uani 1 1 d .
C1 C 0.8063(4) 0.7555(4) 0.3856(2) 0.0216(6) Uani 1 1 d .
C2 C 0.7738(4) 0.6128(4) 0.5365(2) 0.0274(7) Uani 1 1 d .
H2A H 0.7581 0.5298 0.5889 0.033 Uiso 1 1 calc R
C3 C 0.7929(4) 0.7519(4) 0.5391(2) 0.0245(6) Uani 1 1 d .
H3A H 0.7940 0.7830 0.5938 0.029 Uiso 1 1 calc R
C4 C 0.8466(4) 0.9984(3) 0.4189(2) 0.0236(6) Uani 1 1 d .
H4A H 0.9671 1.0133 0.4013 0.028 Uiso 1 1 calc R
H4B H 0.8107 1.0322 0.4756 0.028 Uiso 1 1 calc R
C5 C 0.7660(4) 1.0934(3) 0.3378(2) 0.0211(6) Uani 1 1 d .
C6 C 0.6364(4) 1.1870(4) 0.3533(2) 0.0247(6) Uani 1 1 d .
H6A H 0.5892 1.1880 0.4156 0.030 Uiso 1 1 calc R
C7 C 0.5778(4) 1.2793(4) 0.2745(2) 0.0268(7) Uani 1 1 d .
H7A H 0.4909 1.3434 0.2831 0.032 Uiso 1 1 calc R
C8 C 0.6512(4) 1.2746(4) 0.1825(2) 0.0244(6) Uani 1 1 d .
H8A H 0.6148 1.3358 0.1285 0.029 Uiso 1 1 calc R
C9 C 0.7789(4) 1.1774(3) 0.1729(2) 0.0215(6) Uani 1 1 d .
C10 C 0.8683(4) 1.1658(4) 0.0757(2) 0.0247(6) Uani 1 1 d .
H10A H 0.8591 1.2581 0.0276 0.030 Uiso 1 1 calc R
H10B H 0.9865 1.1486 0.0783 0.030 Uiso 1 1 calc R
C11 C 0.7819(4) 0.9050(4) 0.0972(2) 0.0223(6) Uani 1 1 d .
C12 C 0.7487(4) 1.0644(4) -0.0420(2) 0.0250(6) Uani 1 1 d .
H12A H 0.7499 1.1512 -0.0909 0.030 Uiso 1 1 calc R
C13 C 0.6972(4) 0.9314(4) -0.0432(2) 0.0262(6) Uani 1 1 d .
H13A H 0.6560 0.9095 -0.0931 0.031 Uiso 1 1 calc R
C14 C 0.6720(4) 0.6784(4) 0.0738(2) 0.0278(7) Uani 1 1 d .
H14A H 0.7652 0.6220 0.0961 0.042 Uiso 1 1 calc R
H14B H 0.6443 0.6503 0.0202 0.042 Uiso 1 1 calc R
H14C H 0.5770 0.6606 0.1249 0.042 Uiso 1 1 calc R
C15 C 0.7556(5) 0.4913(4) 0.4065(2) 0.0336(8) Uani 1 1 d .
H15A H 0.7722 0.5208 0.3374 0.050 Uiso 1 1 calc R
H15B H 0.6433 0.4538 0.4315 0.050 Uiso 1 1 calc R
H15C H 0.8341 0.4165 0.4279 0.050 Uiso 1 1 calc R
P1A P 0.67299(9) 0.14385(9) 0.66980(5) 0.02181(16) Uani 1 1 d .
F1A F 0.5532(2) 0.1254(3) 0.59736(14) 0.0376(5) Uani 1 1 d .
F2A F 0.7516(2) -0.0124(2) 0.67008(15) 0.0372(5) Uani 1 1 d .
F3A F 0.7931(3) 0.1623(3) 0.74107(14) 0.0382(5) Uani 1 1 d .
F4A F 0.5912(3) 0.2994(2) 0.66880(16) 0.0397(5) Uani 1 1 d .
F5A F 0.5322(2) 0.0665(2) 0.75945(13) 0.0359(4) Uani 1 1 d .
F6A F 0.8134(2) 0.2195(2) 0.57971(13) 0.0363(5) Uani 1 1 d .
P1B P 0.84632(10) 0.53594(9) 0.83438(5) 0.02250(16) Uani 1 1 d .
F1B F 0.7347(3) 0.4972(2) 0.76482(15) 0.0372(5) Uani 1 1 d .
F2B F 0.9527(2) 0.3886(2) 0.83448(14) 0.0345(4) Uani 1 1 d .
F3B F 0.9570(3) 0.5713(2) 0.90530(14) 0.0364(5) Uani 1 1 d .
F4B F 0.7388(3) 0.6796(2) 0.83619(14) 0.0355(4) Uani 1 1 d .
F5B F 0.7172(2) 0.4431(2) 0.92601(14) 0.0347(4) Uani 1 1 d .
F6B F 0.9733(3) 0.6265(2) 0.74339(15) 0.0424(5) Uani 1 1 d .

loop_
_atom_site_aniso_label
_atom_site_aniso_U_11
_atom_site_aniso_U_22
_atom_site_aniso_U_33
_atom_site_aniso_U_23
_atom_site_aniso_U_13
_atom_site_aniso_U_12
Hg1 0.02348(8) 0.01915(8) 0.01501(7) -0.00310(5) -0.00178(4) 0.00095(5)
N1 0.0323(14) 0.0195(14) 0.0195(12) -0.0024(10) -0.0028(10) 0.0014(11)
N2 0.0220(12) 0.0238(14) 0.0167(11) -0.0042(10) -0.0032(9) 0.0008(10)
N3 0.0234(12) 0.0179(13) 0.0221(12) -0.0050(10) -0.0020(10) -0.0035(10)
N4 0.0250(12) 0.0214(14) 0.0180(12) -0.0034(10) 0.0004(9) -0.0004(10)
N5 0.0234(12) 0.0238(14) 0.0184(12) -0.0060(10) -0.0009(9) 0.0000(10)
C1 0.0202(14) 0.0238(16) 0.0195(14) -0.0047(12) -0.0026(11) 0.0014(12)
C2 0.0334(16) 0.0289(18) 0.0162(14) -0.0014(12) -0.0021(12) -0.0007(14)
C3 0.0283(15) 0.0261(17) 0.0165(14) -0.0027(12) -0.0024(11) 0.0011(13)
C4 0.0261(15) 0.0226(16) 0.0225(14) -0.0069(12) -0.0044(11) -0.0009(12)
C5 0.0223(14) 0.0205(15) 0.0209(14) -0.0061(12) -0.0030(11) -0.0041(12)
C6 0.0257(15) 0.0257(17) 0.0221(15) -0.0076(13) -0.0007(12) -0.0026(13)
C7 0.0237(15) 0.0267(18) 0.0291(16) -0.0072(13) -0.0034(12) 0.0024(13)
C8 0.0266(15) 0.0228(16) 0.0227(15) -0.0041(12) -0.0039(12) -0.0026(13)
C9 0.0256(14) 0.0184(15) 0.0191(14) -0.0032(11) -0.0029(11) -0.0041(12)
C10 0.0276(15) 0.0234(17) 0.0206(15) -0.0040(12) 0.0003(12) -0.0045(13)
C11 0.0234(14) 0.0242(16) 0.0180(14) -0.0059(12) 0.0003(11) 0.0002(12)
C12 0.0302(15) 0.0268(17) 0.0152(13) -0.0022(12) -0.0030(11) 0.0030(13)
C13 0.0282(15) 0.0309(18) 0.0184(14) -0.0065(12) -0.0023(11) 0.0022(13)
C14 0.0340(17) 0.0251(17) 0.0239(15) -0.0060(13) -0.0041(13) -0.0027(13)
C15 0.055(2) 0.0203(17) 0.0248(16) -0.0054(13) -0.0067(15) -0.0012(15)
P1A 0.0222(4) 0.0237(4) 0.0178(4) -0.0036(3) -0.0018(3) -0.0012(3)
F1A 0.0300(10) 0.0547(14) 0.0320(10) -0.0153(9) -0.0093(8) -0.0043(9)
F2A 0.0330(10) 0.0285(11) 0.0468(12) -0.0105(9) 0.0010(9) 0.0041(8)
F3A 0.0346(10) 0.0554(14) 0.0291(10) -0.0151(9) -0.0116(8) -0.0006(10)
F4A 0.0391(11) 0.0248(11) 0.0551(13) -0.0115(9) -0.0076(9) 0.0053(9)
F5A 0.0297(10) 0.0411(12) 0.0265(9) 0.0010(8) 0.0058(8) 0.0003(9)
F6A 0.0266(9) 0.0454(13) 0.0260(10) 0.0059(9) -0.0004(8) -0.0056(9)
P1B 0.0264(4) 0.0210(4) 0.0196(4) -0.0040(3) -0.0049(3) 0.0001(3)
F1B 0.0447(11) 0.0384(12) 0.0372(11) -0.0170(9) -0.0207(9) 0.0077(9)
F2B 0.0343(10) 0.0303(11) 0.0400(11) -0.0113(9) -0.0083(8) 0.0096(8)
F3B 0.0376(11) 0.0426(12) 0.0334(10) -0.0128(9) -0.0129(8) -0.0039(9)
F4B 0.0467(11) 0.0268(11) 0.0348(10) -0.0105(8) -0.0102(9) 0.0106(9)
F5B 0.0329(10) 0.0340(11) 0.0316(10) -0.0030(8) 0.0010(8) -0.0052(9)
F6B 0.0514(13) 0.0379(12) 0.0294(11) -0.0037(9) 0.0083(9) -0.0089(10)

loop_
_atom_type_symbol
_atom_type_description
_atom_type_scat_dispersion_real
_atom_type_scat_dispersion_imag
_atom_type_scat_source
C C 0.0033 0.0016 'International Tables Vol C Tables 4.2.6.8 and 6.1.1.4'
H H 0.0000 0.0000 'International Tables Vol C Tables 4.2.6.8 and 6.1.1.4'
N N 0.0061 0.0033 'International Tables Vol C Tables 4.2.6.8 and 6.1.1.4'
F F 0.0171 0.0103 'International Tables Vol C Tables 4.2.6.8 and 6.1.1.4'
P P 0.1023 0.0942 'International Tables Vol C Tables 4.2.6.8 and 6.1.1.4'
Hg Hg -2.3894 9.2266 'International Tables Vol C Tables 4.2.6.8 and 6.1.1.4'

loop_
_geom_angle_atom_site_label_1
_geom_angle_atom_site_label_2
_geom_angle_atom_site_label_3
_geom_angle
C1 Hg1 C11 172.01(11)
C1 Hg1 N3 88.87(11)
C11 Hg1 N3 90.24(11)
C1 N1 C2 110.1(3)
C1 N1 C15 125.0(3)
C2 N1 C15 124.7(3)
C1 N2 C3 109.5(3)
C1 N2 C4 127.8(2)
C3 N2 C4 122.5(2)
C9 N3 C5 118.5(3)
C9 N3 Hg1 107.88(18)
C5 N3 Hg1 108.52(19)
C11 N4 C12 109.7(3)
C11 N4 C10 125.9(3)
C12 N4 C10 124.4(3)
C11 N5 C13 109.7(3)
C11 N5 C14 124.9(3)
C13 N5 C14 125.4(3)
N1 C1 N2 106.7(3)
N1 C1 Hg1 126.7(2)
N2 C1 Hg1 126.4(2)
C3 C2 N1 106.7(3)
C3 C2 H2A 126.6
N1 C2 H2A 126.6
C2 C3 N2 107.0(3)
C2 C3 H3A 126.5
N2 C3 H3A 126.5
N2 C4 C5 116.5(2)
N2 C4 H4A 108.2
C5 C4 H4A 108.2
N2 C4 H4B 108.2
C5 C4 H4B 108.2
H4A C4 H4B 107.3
N3 C5 C6 122.2(3)
N3 C5 C4 115.3(3)
C6 C5 C4 122.3(3)
C5 C6 C7 119.0(3)
C5 C6 H6A 120.5
C7 C6 H6A 120.5
C6 C7 C8 118.9(3)
C6 C7 H7A 120.5
C8 C7 H7A 120.5
C9 C8 C7 118.7(3)
C9 C8 H8A 120.7
C7 C8 H8A 120.7
N3 C9 C8 122.7(3)
N3 C9 C10 114.7(3)
C8 C9 C10 122.5(3)
N4 C10 C9 112.8(2)
N4 C10 H10A 109.0
C9 C10 H10A 109.0
N4 C10 H10B 109.0
C9 C10 H10B 109.0
H10A C10 H10B 107.8
N5 C11 N4 106.6(3)
N5 C11 Hg1 128.3(2)
N4 C11 Hg1 124.3(2)
C13 C12 N4 106.9(3)
C13 C12 H12A 126.6
N4 C12 H12A 126.6
C12 C13 N5 107.2(3)
C12 C13 H13A 126.4
N5 C13 H13A 126.4
N5 C14 H14A 109.5
N5 C14 H14B 109.5
H14A C14 H14B 109.5
N5 C14 H14C 109.5
H14A C14 H14C 109.5
H14B C14 H14C 109.5
N1 C15 H15A 109.5
N1 C15 H15B 109.5
H15A C15 H15B 109.5
N1 C15 H15C 109.5
H15A C15 H15C 109.5
H15B C15 H15C 109.5
F3A P1A F2A 90.04(12)
F3A P1A F4A 91.00(12)
F2A P1A F4A 178.90(12)
F3A P1A F6A 89.80(11)
F2A P1A F6A 89.76(12)
F4A P1A F6A 90.61(12)
F3A P1A F5A 90.63(11)
F2A P1A F5A 89.68(11)
F4A P1A F5A 89.94(12)
F6A P1A F5A 179.30(13)
F3A P1A F1A 179.57(12)
F2A P1A F1A 89.80(12)
F4A P1A F1A 89.16(12)
F6A P1A F1A 89.81(11)
F5A P1A F1A 89.76(11)
F6B P1B F3B 90.83(12)
F6B P1B F1B 90.12(12)
F3B P1B F1B 178.81(13)
F6B P1B F4B 90.61(12)
F3B P1B F4B 90.25(12)
F1B P1B F4B 90.46(11)
F6B P1B F5B 179.43(12)
F3B P1B F5B 89.66(11)
F1B P1B F5B 89.39(11)
F4B P1B F5B 89.69(11)
F6B P1B F2B 90.54(12)
F3B P1B F2B 89.67(12)
F1B P1B F2B 89.60(11)
F4B P1B F2B 178.85(12)
F5B P1B F2B 89.17(11)

loop_
_geom_bond_atom_site_label_1
_geom_bond_atom_site_label_2
_geom_bond_distance
Hg1 C1 2.054(3)
Hg1 C11 2.063(3)
Hg1 N3 2.532(3)
N1 C1 1.339(4)
N1 C2 1.376(4)
N1 C15 1.463(4)
N2 C1 1.342(4)
N2 C3 1.383(4)
N2 C4 1.478(4)
N3 C9 1.342(4)
N3 C5 1.347(4)
N4 C11 1.347(4)
N4 C12 1.381(4)
N4 C10 1.482(4)
N5 C11 1.344(4)
N5 C13 1.378(4)
N5 C14 1.465(4)
C2 C3 1.350(5)
C2 H2A 0.9300
C3 H3A 0.9300
C4 C5 1.511(4)
C4 H4A 0.9700
C4 H4B 0.9700
C5 C6 1.382(5)
C6 C7 1.388(5)
C6 H6A 0.9300
C7 C8 1.390(5)
C7 H7A 0.9300
C8 C9 1.379(5)
C8 H8A 0.9300
C9 C10 1.515(4)
C10 H10A 0.9700
C10 H10B 0.9700
C12 C13 1.351(5)
C12 H12A 0.9300
C13 H13A 0.9300
C14 H14A 0.9600
C14 H14B 0.9600
C14 H14C 0.9600
C15 H15A 0.9600
C15 H15B 0.9600
C15 H15C 0.9600
P1A F3A 1.5911(19)
P1A F2A 1.596(2)
P1A F4A 1.598(2)
P1A F6A 1.6008(19)
P1A F5A 1.6028(19)
P1A F1A 1.6032(19)
P1B F6B 1.589(2)
P1B F3B 1.5918(19)
P1B F1B 1.5949(19)
P1B F4B 1.599(2)
P1B F5B 1.611(2)
P1B F2B 1.619(2)

loop_
_geom_torsion_atom_site_label_1
_geom_torsion_atom_site_label_2
_geom_torsion_atom_site_label_3
_geom_torsion_atom_site_label_4
_geom_torsion
C1 Hg1 N3 C9 -156.0(2)
C11 Hg1 N3 C9 16.0(2)
C1 Hg1 N3 C5 -26.5(2)
C11 Hg1 N3 C5 145.5(2)
C2 N1 C1 N2 -1.2(3)
C15 N1 C1 N2 174.8(3)
C2 N1 C1 Hg1 -175.4(2)
C15 N1 C1 Hg1 0.6(5)
C3 N2 C1 N1 1.5(3)
C4 N2 C1 N1 175.3(3)
C3 N2 C1 Hg1 175.8(2)
C4 N2 C1 Hg1 -10.4(4)
C11 Hg1 C1 N1 91.3(8)
N3 Hg1 C1 N1 174.9(3)
C11 Hg1 C1 N2 -81.8(8)
N3 Hg1 C1 N2 1.8(3)
C1 N1 C2 C3 0.3(4)
C15 N1 C2 C3 -175.7(3)
N1 C2 C3 N2 0.6(3)
C1 N2 C3 C2 -1.4(3)
C4 N2 C3 C2 -175.5(3)
C1 N2 C4 C5 42.5(4)
C3 N2 C4 C5 -144.5(3)
C9 N3 C5 C6 0.5(4)
Hg1 N3 C5 C6 -122.8(3)
C9 N3 C5 C4 -175.3(2)
Hg1 N3 C5 C4 61.3(3)
N2 C4 C5 N3 -75.2(3)
N2 C4 C5 C6 108.9(3)
N3 C5 C6 C7 -0.6(4)
C4 C5 C6 C7 174.9(3)
C5 C6 C7 C8 0.1(5)
C6 C7 C8 C9 0.5(5)
C5 N3 C9 C8 0.1(4)
Hg1 N3 C9 C8 123.8(3)
C5 N3 C9 C10 178.7(2)
Hg1 N3 C9 C10 -57.6(3)
C7 C8 C9 N3 -0.6(4)
C7 C8 C9 C10 -179.1(3)
C11 N4 C10 C9 -54.6(4)
C12 N4 C10 C9 128.1(3)
N3 C9 C10 N4 85.0(3)
C8 C9 C10 N4 -96.4(3)
C13 N5 C11 N4 1.3(3)
C14 N5 C11 N4 -177.5(3)
C13 N5 C11 Hg1 171.2(2)
C14 N5 C11 Hg1 -7.7(4)
C12 N4 C11 N5 -1.4(3)
C10 N4 C11 N5 -179.1(3)
C12 N4 C11 Hg1 -171.8(2)
C10 N4 C11 Hg1 10.5(4)
C1 Hg1 C11 N5 -77.4(9)
N3 Hg1 C11 N5 -160.9(3)
C1 Hg1 C11 N4 90.9(8)
N3 Hg1 C11 N4 7.4(3)
C11 N4 C12 C13 0.9(3)
C10 N4 C12 C13 178.7(3)
N4 C12 C13 N5 -0.1(3)
C11 N5 C13 C12 -0.7(4)
C14 N5 C13 C12 178.1(3)
